data_7032053
loop_
_publ_author_name
'Liu, Xiangyu'
'Chen, Sanping'
'Grancha, Thais'
'Pardo, Emilio'
'Ke, Hongshan'
'Yin, Bing'
'Wei, Qing'
'Xie, Gang'
'Gao, Shengli'

_publ_section_title
;
 A triple-bridged azido-Cu(ii) chain compound fine-tuned by mixed
 carboxylate/ethanol linkers displays slow-relaxation and ferromagnetic
 order: synthesis, crystal structure, magnetic properties and DFT
 calculations.
;
_journal_issue 41
_journal_name_full 'Dalton transactions (Cambridge, England : 2003)'
_journal_page_first 15359
_journal_page_last 15366
_journal_paper_doi 10.1039/c4dt02195a
_journal_volume 43
_journal_year 2014
_chemical_formula_sum 'C9 H10 Cu F N3 O3'
_chemical_formula_weight 290.74
_chemical_name_systematic
; 
 ? 
;
_space_group_IT_number 14
_symmetry_cell_setting monoclinic
_symmetry_space_group_name_Hall '-P 2yn'
_symmetry_space_group_name_H-M 'P 1 21/n 1'
_atom_sites_solution_hydrogens geom
_atom_sites_solution_primary direct
_atom_sites_solution_secondary difmap
_audit_creation_method SHELXL-97
_cell_angle_alpha 90.00
_cell_angle_beta 93.497(4)
_cell_angle_gamma 90.00
_cell_formula_units_Z 4
_cell_length_a 7.6404(15)
_cell_length_b 6.3146(12)
_cell_length_c 24.268(5)
_cell_measurement_reflns_used 667
_cell_measurement_temperature 296(2)
_cell_measurement_theta_max 19.38
_cell_measurement_theta_min 2.75
_cell_volume 1168.7(4)
_computing_structure_refinement 'SHELXL-97 (Sheldrick, 1997)'
_computing_structure_solution 'SHELXS-97 (Sheldrick, 1990)'
_diffrn_ambient_temperature 296(2)
_diffrn_measured_fraction_theta_full 0.992
_diffrn_measured_fraction_theta_max 0.992
_diffrn_measurement_device_type 'Bruker APEX-II CCD'
_diffrn_measurement_method '\f and \w scans'
_diffrn_radiation_monochromator graphite
_diffrn_radiation_source 'fine-focus sealed tube'
_diffrn_radiation_type MoK\a
_diffrn_radiation_wavelength 0.71073
_diffrn_reflns_av_R_equivalents 0.0750
_diffrn_reflns_av_sigmaI/netI 0.0922
_diffrn_reflns_limit_h_max 9
_diffrn_reflns_limit_h_min -8
_diffrn_reflns_limit_k_max 7
_diffrn_reflns_limit_k_min -6
_diffrn_reflns_limit_l_max 30
_diffrn_reflns_limit_l_min -29
_diffrn_reflns_number 6021
_diffrn_reflns_theta_full 26.19
_diffrn_reflns_theta_max 26.19
_diffrn_reflns_theta_min 1.68
_exptl_absorpt_coefficient_mu 1.882
_exptl_absorpt_correction_T_max 0.740
_exptl_absorpt_correction_T_min 0.629
_exptl_absorpt_correction_type multi-scan
_exptl_absorpt_process_details sadabs
_exptl_crystal_colour green
_exptl_crystal_density_diffrn 1.652
_exptl_crystal_density_method 'not measured'
_exptl_crystal_description strip
_exptl_crystal_F_000 588
_exptl_crystal_size_max 0.28
_exptl_crystal_size_mid 0.21
_exptl_crystal_size_min 0.16
_refine_diff_density_max 0.438
_refine_diff_density_min -0.692
_refine_diff_density_rms 0.100
_refine_ls_extinction_method none
_refine_ls_goodness_of_fit_ref 1.001
_refine_ls_hydrogen_treatment mixed
_refine_ls_matrix_type full
_refine_ls_number_parameters 155
_refine_ls_number_reflns 2331
_refine_ls_number_restraints 1
_refine_ls_restrained_S_all 1.003
_refine_ls_R_factor_all 0.1176
_refine_ls_R_factor_gt 0.0567
_refine_ls_shift/su_max 0.016
_refine_ls_shift/su_mean 0.001
_refine_ls_structure_factor_coef Fsqd
_refine_ls_weighting_details 'calc w=1/[\s^2^(Fo^2^)+(0.0637P)^2^+0.0000P] where P=(Fo^2^+2Fc^2^)/3'
_refine_ls_weighting_scheme calc
_refine_ls_wR_factor_gt 0.1235
_refine_ls_wR_factor_ref 0.1542
_reflns_number_gt 1299
_reflns_number_total 2331
_reflns_threshold_expression >2sigma(I)
_cod_data_source_file c4dt02195a2.cif
_cod_data_source_block xb7149_0m
_cod_depositor_comments
;
The following automatic conversions were performed:

'_symmetry_cell_setting' value 'Monoclinic' changed to 'monoclinic'
according to
/usr/data/users/saulius/crontab/automatic-downloads/rss-feeds/RSC/lib/dictionaries/cif_core.dic
dictionary named 'cif_core.dic' version 2.4.2 from 2011-04-26.

Automatic conversion script
Id: cif_fix_values 2281 2013-09-26 08:29:07Z andrius 

 Adding full bibliography for 7032053.cif.
;
_cod_original_sg_symbol_H-M 'P2(1)/n  '
_cod_database_code 7032053

loop_
_symmetry_equiv_pos_as_xyz
'x, y, z'
'-x+1/2, y+1/2, -z+1/2'
'-x, -y, -z'
'x-1/2, -y-1/2, z-1/2'

loop_
_atom_site_label
_atom_site_type_symbol
_atom_site_fract_x
_atom_site_fract_y
_atom_site_fract_z
_atom_site_U_iso_or_equiv
_atom_site_adp_type
_atom_site_occupancy
_atom_site_symmetry_multiplicity
_atom_site_calc_flag
_atom_site_refinement_flags
O2 O 0.8901(5) 0.7353(7) 0.31776(17) 0.0432(11) Uani 1 1 d .
Cu1 Cu 0.75533(10) 1.16269(11) 0.24801(3) 0.0356(3) Uani 1 1 d .
O1 O 0.9079(5) 1.0885(7) 0.31246(18) 0.0434(11) Uani 1 1 d .
F1 F 1.3328(6) 0.9359(9) 0.53687(18) 0.0903(16) Uani 1 1 d .
C2 C 1.0444(8) 0.9191(10) 0.3893(2) 0.0360(14) Uani 1 1 d .
C1 C 0.9375(8) 0.9125(11) 0.3354(3) 0.0366(15) Uani 1 1 d .
C7 C 1.1342(9) 1.0994(11) 0.4062(3) 0.0543(19) Uani 1 1 d .
H7 H 1.1277 1.2193 0.3839 0.065 Uiso 1 1 calc R
C5 C 1.2365(10) 0.9310(15) 0.4876(3) 0.062(2) Uani 1 1 d .
C3 C 1.0542(8) 0.7408(12) 0.4237(3) 0.0477(17) Uani 1 1 d .
H10 H 0.9967 0.6164 0.4129 0.057 Uiso 1 1 calc R
C6 C 1.2337(11) 1.1046(13) 0.4555(3) 0.066(2) Uani 1 1 d .
H8 H 1.2972 1.2250 0.4663 0.080 Uiso 1 1 calc R
C4 C 1.1490(10) 0.7505(15) 0.4735(3) 0.061(2) Uani 1 1 d .
H9 H 1.1533 0.6347 0.4972 0.073 Uiso 1 1 calc R
O3 O 0.9284(5) 0.9138(7) 0.19852(18) 0.0444(11) Uani 1 1 d D
C8 C 0.9159(11) 0.8875(12) 0.1400(3) 0.065(2) Uani 1 1 d .
H2 H 0.7942 0.8644 0.1277 0.078 Uiso 1 1 calc R
H3 H 0.9816 0.7626 0.1305 0.078 Uiso 1 1 calc R
C9 C 0.9841(12) 1.0745(15) 0.1101(3) 0.092(3) Uani 1 1 d .
H4 H 0.9252 1.2003 0.1213 0.137 Uiso 1 1 calc R
H5 H 0.9630 1.0547 0.0710 0.137 Uiso 1 1 calc R
H6 H 1.1078 1.0885 0.1188 0.137 Uiso 1 1 calc R
N1 N 0.5987(6) 0.9192(8) 0.2616(2) 0.0371(12) Uani 1 1 d .
N2 N 0.4448(8) 0.9228(8) 0.2469(2) 0.0475(14) Uani 1 1 d .
N3 N 0.3012(8) 0.9246(11) 0.2325(4) 0.092(3) Uani 1 1 d .
H1 H 1.0205 0.9040 0.2115 0.110 Uiso 1 1 d RD

loop_
_atom_site_aniso_label
_atom_site_aniso_U_11
_atom_site_aniso_U_22
_atom_site_aniso_U_33
_atom_site_aniso_U_23
_atom_site_aniso_U_13
_atom_site_aniso_U_12
O2 0.054(3) 0.028(3) 0.047(3) -0.004(2) -0.009(2) 0.000(2)
Cu1 0.0363(4) 0.0252(4) 0.0441(5) 0.0006(4) -0.0081(3) -0.0026(4)
O1 0.047(3) 0.032(3) 0.050(3) 0.001(2) -0.014(2) -0.005(2)
F1 0.095(4) 0.121(4) 0.050(3) 0.003(3) -0.030(2) 0.000(3)
C2 0.032(3) 0.042(4) 0.033(4) -0.003(3) -0.005(3) 0.004(3)
C1 0.036(3) 0.038(4) 0.036(4) 0.004(3) 0.003(3) 0.000(3)
C7 0.061(5) 0.048(5) 0.052(5) 0.006(4) -0.016(4) -0.002(4)
C5 0.063(5) 0.082(6) 0.038(4) 0.002(5) -0.017(4) 0.010(5)
C3 0.051(4) 0.048(4) 0.043(4) 0.008(4) -0.005(3) -0.003(4)
C6 0.075(6) 0.060(6) 0.060(5) -0.007(4) -0.019(4) -0.016(4)
C4 0.066(5) 0.074(6) 0.042(4) 0.016(4) -0.007(4) 0.007(5)
O3 0.039(3) 0.046(3) 0.047(3) 0.002(2) -0.004(2) 0.001(2)
C8 0.075(6) 0.068(6) 0.051(5) -0.010(4) 0.003(4) 0.002(4)
C9 0.096(7) 0.106(8) 0.075(7) 0.025(6) 0.027(5) 0.002(6)
N1 0.030(3) 0.036(3) 0.045(3) -0.003(3) -0.005(2) 0.001(2)
N2 0.046(4) 0.023(3) 0.073(4) 0.000(3) 0.002(3) 0.000(3)
N3 0.035(4) 0.068(5) 0.168(8) 0.004(5) -0.019(4) 0.007(3)

loop_
_atom_type_symbol
_atom_type_description
_atom_type_scat_dispersion_real
_atom_type_scat_dispersion_imag
_atom_type_scat_source
C C 0.0033 0.0016 'International Tables Vol C Tables 4.2.6.8 and 6.1.1.4'
H H 0.0000 0.0000 'International Tables Vol C Tables 4.2.6.8 and 6.1.1.4'
N N 0.0061 0.0033 'International Tables Vol C Tables 4.2.6.8 and 6.1.1.4'
O O 0.0106 0.0060 'International Tables Vol C Tables 4.2.6.8 and 6.1.1.4'
Cu Cu 0.3201 1.2651 'International Tables Vol C Tables 4.2.6.8 and 6.1.1.4'
F F 0.0171 0.0103 'International Tables Vol C Tables 4.2.6.8 and 6.1.1.4'

loop_
_geom_angle_atom_site_label_1
_geom_angle_atom_site_label_2
_geom_angle_atom_site_label_3
_geom_angle
_geom_angle_site_symmetry_1
_geom_angle_site_symmetry_3
C1 O2 Cu1 129.4(4) . 2_645
O2 Cu1 O1 178.07(18) 2_655 .
O2 Cu1 N1 89.95(19) 2_655 .
O1 Cu1 N1 91.00(19) . .
O2 Cu1 N1 90.45(19) 2_655 2_655
O1 Cu1 N1 88.73(19) . 2_655
N1 Cu1 N1 175.56(16) . 2_655
O2 Cu1 O3 92.73(17) 2_655 .
O1 Cu1 O3 85.65(17) . .
N1 Cu1 O3 86.15(17) . .
N1 Cu1 O3 98.24(18) 2_655 .
C1 O1 Cu1 130.5(4) . .
C7 C2 C3 118.6(6) . .
C7 C2 C1 121.1(6) . .
C3 C2 C1 120.3(6) . .
O2 C1 O1 127.0(6) . .
O2 C1 C2 117.2(6) . .
O1 C1 C2 115.8(6) . .
C2 C7 C6 121.1(7) . .
C2 C7 H7 119.5 . .
C6 C7 H7 119.5 . .
C6 C5 C4 123.3(7) . .
C6 C5 F1 118.6(8) . .
C4 C5 F1 118.2(8) . .
C4 C3 C2 119.7(7) . .
C4 C3 H10 120.2 . .
C2 C3 H10 120.2 . .
C5 C6 C7 118.2(7) . .
C5 C6 H8 120.9 . .
C7 C6 H8 120.9 . .
C5 C4 C3 119.1(8) . .
C5 C4 H9 120.4 . .
C3 C4 H9 120.4 . .
C8 O3 Cu1 124.4(4) . .
C8 O3 H1 114.1 . .
Cu1 O3 H1 111.7 . .
O3 C8 C9 112.7(7) . .
O3 C8 H2 109.0 . .
C9 C8 H2 109.0 . .
O3 C8 H3 109.0 . .
C9 C8 H3 109.0 . .
H2 C8 H3 107.8 . .
C8 C9 H4 109.5 . .
C8 C9 H5 109.5 . .
H4 C9 H5 109.5 . .
C8 C9 H6 109.5 . .
H4 C9 H6 109.5 . .
H5 C9 H6 109.5 . .
N2 N1 Cu1 121.4(4) . .
N2 N1 Cu1 121.6(4) . 2_645
Cu1 N1 Cu1 105.2(2) . 2_645
N3 N2 N1 179.1(8) . .

loop_
_geom_bond_atom_site_label_1
_geom_bond_atom_site_label_2
_geom_bond_distance
_geom_bond_site_symmetry_2
O2 C1 1.244(8) .
O2 Cu1 1.943(4) 2_645
Cu1 O2 1.943(4) 2_655
Cu1 O1 1.950(4) .
Cu1 N1 1.988(5) .
Cu1 N1 1.989(5) 2_655
Cu1 O3 2.419(4) .
O1 C1 1.258(7) .
F1 C5 1.365(7) .
C2 C7 1.379(9) .
C2 C3 1.401(8) .
C2 C1 1.500(8) .
C7 C6 1.379(9) .
C7 H7 0.9300 .
C5 C6 1.345(10) .
C5 C4 1.355(11) .
C3 C4 1.371(8) .
C3 H10 0.9300 .
C6 H8 0.9300 .
C4 H9 0.9300 .
O3 C8 1.428(8) .
O3 H1 0.7560 .
C8 C9 1.496(10) .
C8 H2 0.9700 .
C8 H3 0.9700 .
C9 H4 0.9600 .
C9 H5 0.9600 .
C9 H6 0.9600 .
N1 N2 1.208(7) .
N1 Cu1 1.989(5) 2_645
N2 N3 1.131(7) .

loop_
_geom_hbond_atom_site_label_D
_geom_hbond_atom_site_label_H
_geom_hbond_atom_site_label_A
_geom_hbond_distance_DH
_geom_hbond_distance_HA
_geom_hbond_distance_DA
_geom_hbond_angle_DHA
_geom_hbond_site_symmetry_A
O3 H1 N3 0.76 2.18 2.918(7) 166.2 1_655

loop_
_geom_torsion_atom_site_label_1
_geom_torsion_atom_site_label_2
_geom_torsion_atom_site_label_3
_geom_torsion_atom_site_label_4
_geom_torsion
_geom_torsion_site_symmetry_1
_geom_torsion_site_symmetry_4
O2 Cu1 O1 C1 -92(6) 2_655 .
N1 Cu1 O1 C1 27.4(6) . .
N1 Cu1 O1 C1 -157.0(6) 2_655 .
O3 Cu1 O1 C1 -58.7(5) . .
Cu1 O2 C1 O1 -3.8(10) 2_645 .
Cu1 O2 C1 C2 177.3(4) 2_645 .
Cu1 O1 C1 O2 9.4(10) . .
Cu1 O1 C1 C2 -171.7(4) . .
C7 C2 C1 O2 165.7(6) . .
C3 C2 C1 O2 -14.4(9) . .
C7 C2 C1 O1 -13.2(9) . .
C3 C2 C1 O1 166.6(6) . .
C3 C2 C7 C6 0.8(11) . .
C1 C2 C7 C6 -179.4(6) . .
C7 C2 C3 C4 1.4(10) . .
C1 C2 C3 C4 -178.5(6) . .
C4 C5 C6 C7 1.2(13) . .
F1 C5 C6 C7 -179.1(7) . .
C2 C7 C6 C5 -2.0(12) . .
C6 C5 C4 C3 0.9(13) . .
F1 C5 C4 C3 -178.8(6) . .
C2 C3 C4 C5 -2.2(11) . .
O2 Cu1 O3 C8 7.8(5) 2_655 .
O1 Cu1 O3 C8 -171.1(5) . .
N1 Cu1 O3 C8 97.6(5) . .
N1 Cu1 O3 C8 -83.0(5) 2_655 .
Cu1 O3 C8 C9 69.0(8) . .
O2 Cu1 N1 N2 -29.3(5) 2_655 .
O1 Cu1 N1 N2 152.4(5) . .
N1 Cu1 N1 N2 66.0(12) 2_655 .
O3 Cu1 N1 N2 -122.0(5) . .
O2 Cu1 N1 Cu1 114.0(2) 2_655 2_645
O1 Cu1 N1 Cu1 -64.3(2) . 2_645
N1 Cu1 N1 Cu1 -150.8(13) 2_655 2_645
O3 Cu1 N1 Cu1 21.3(2) . 2_645
Cu1 N1 N2 N3 104(62) . .
Cu1 N1 N2 N3 -34(62) 2_645 .
